data_7032549
loop_
_publ_author_name
'Laviska, David A.'
'Guan, Changjian'
'Emge, Thomas J.'
'Wilklow-Marnell, Miles'
'Brennessel, William W.'
'Jones, William D.'
'Krogh-Jespersen, Karsten'
'Goldman, Alan S.'

_publ_section_title
;
 Addition of C-C and C-H bonds by pincer-iridium complexes: a combined
 experimental and computational study.
;
_journal_issue 43
_journal_name_full 'Dalton transactions (Cambridge, England : 2003)'
_journal_page_first 16354
_journal_page_last 16365
_journal_paper_doi 10.1039/c4dt02043j
_journal_volume 43
_journal_year 2014
_chemical_formula_moiety 'C37 H51 Ir O P2, 0.167(C5 H12)'
_chemical_formula_sum 'C37.83 H53 Ir O P2'
_chemical_formula_weight 777.94
_chemical_name_systematic
; 
 ? 
;
_chemical_properties_physical 'Air-sensitive, Moisture-sensitive, Oxygen-sensitive'
_space_group_crystal_system trigonal
_space_group_IT_number 148
_space_group_name_Hall '-R 3'
_space_group_name_H-M_alt 'R -3 :H'
_symmetry_space_group_name_Hall '-R 3'
_symmetry_space_group_name_H-M 'R -3 :H'
_atom_sites_solution_hydrogens mixed
_audit_creation_method SHELXL-2013
_cell_angle_alpha 90
_cell_angle_beta 90
_cell_angle_gamma 120
_cell_formula_units_Z 18
_cell_length_a 29.294(7)
_cell_length_b 29.294(7)
_cell_length_c 21.131(7)
_cell_measurement_reflns_used 8635
_cell_measurement_temperature 100(2)
_cell_measurement_theta_max 32.47
_cell_measurement_theta_min 2.33
_cell_volume 15704(7)
_computing_cell_refinement 'Bruker SAINT'
_computing_data_collection 'Bruker APEX2'
_computing_data_reduction 'Bruker SAINT'
_computing_molecular_graphics 'Bruker SHELXTL'
_computing_publication_material 'Bruker SHELXTL'
_computing_structure_refinement 'SHELXL-2013 (Sheldrick, 2013)'
_computing_structure_solution 'SHELXS-97 (Sheldrick, 2008)'
_diffrn_ambient_temperature 100(2)
_diffrn_measured_fraction_theta_full 1.000
_diffrn_measured_fraction_theta_max 0.999
_diffrn_measurement_device_type 'Bruker APEX-II CCD'
_diffrn_measurement_method '\f and \w scans'
_diffrn_radiation_type MoK\a
_diffrn_radiation_wavelength 0.71073
_diffrn_reflns_av_R_equivalents 0.0628
_diffrn_reflns_av_unetI/netI 0.0576
_diffrn_reflns_Laue_measured_fraction_full 1.000
_diffrn_reflns_Laue_measured_fraction_max 0.999
_diffrn_reflns_limit_h_max 43
_diffrn_reflns_limit_h_min -42
_diffrn_reflns_limit_k_max 43
_diffrn_reflns_limit_k_min -44
_diffrn_reflns_limit_l_max 31
_diffrn_reflns_limit_l_min -31
_diffrn_reflns_number 49815
_diffrn_reflns_point_group_measured_fraction_full 1.000
_diffrn_reflns_point_group_measured_fraction_max 0.999
_diffrn_reflns_theta_full 25.242
_diffrn_reflns_theta_max 32.561
_diffrn_reflns_theta_min 1.254
_exptl_absorpt_coefficient_mu 3.946
_exptl_absorpt_correction_T_max 0.7464
_exptl_absorpt_correction_T_min 0.5832
_exptl_absorpt_correction_type multi-scan
_exptl_absorpt_process_details 'Bruker SAINE (SADABS)'
_exptl_crystal_colour yellow
_exptl_crystal_density_diffrn 1.481
_exptl_crystal_description lathe
_exptl_crystal_F_000 7110
_exptl_crystal_size_max 0.440
_exptl_crystal_size_mid 0.370
_exptl_crystal_size_min 0.090
_refine_diff_density_max 2.598
_refine_diff_density_min -1.850
_refine_diff_density_rms 0.152
_refine_ls_extinction_method none
_refine_ls_goodness_of_fit_ref 1.007
_refine_ls_hydrogen_treatment mixed
_refine_ls_matrix_type full
_refine_ls_number_parameters 410
_refine_ls_number_reflns 12685
_refine_ls_number_restraints 562
_refine_ls_restrained_S_all 1.015
_refine_ls_R_factor_all 0.0712
_refine_ls_R_factor_gt 0.0533
_refine_ls_shift/su_max 0.001
_refine_ls_shift/su_mean 0.000
_refine_ls_structure_factor_coef Fsqd
_refine_ls_weighting_details 'w=1/[\s^2^(Fo^2^)+(0.0550P)^2^+200.0000P] where P=(Fo^2^+2Fc^2^)/3'
_refine_ls_weighting_scheme calc
_refine_ls_wR_factor_gt 0.1219
_refine_ls_wR_factor_ref 0.1295
_reflns_Friedel_coverage 0.000
_reflns_number_gt 10277
_reflns_number_total 12685
_reflns_threshold_expression 'I > 2\s(I)'
_cod_data_source_file c4dt02043j3.cif
_cod_data_source_block biphenco_R3
_cod_depositor_comments
;
The following automatic conversions were performed:

'_exptl_absorpt_correction_type' value 'MULTI-SCAN' changed to
'multi-scan' according to
/usr/data/users/saulius/crontab/automatic-downloads/rss-feeds/RSC/lib/dictionaries/cif_core.dic
dictionary named 'cif_core.dic' version 2.4.2 from 2011-04-26.

Automatic conversion script
Id: cif_fix_values 2281 2013-09-26 08:29:07Z andrius 

 Adding full bibliography for 7032547--7032549.cif.
;
_cod_original_cell_volume 15703(9)
_cod_database_code 7032549
_shelx_space_group_comment
; 
The symmetry employed for this shelxl refinement is uniquely defined 
by the following loop, which should always be used as a source of 
symmetry information in preference to the above space-group names. 
They are only intended as comments. 
;
_shelx_estimated_absorpt_t_min 0.276
_shelx_estimated_absorpt_t_max 0.718
_shelxl_version_number 2013-4

loop_
_space_group_symop_operation_xyz
'x, y, z'
'-y, x-y, z'
'-x+y, -x, z'
'x+2/3, y+1/3, z+1/3'
'-y+2/3, x-y+1/3, z+1/3'
'-x+y+2/3, -x+1/3, z+1/3'
'x+1/3, y+2/3, z+2/3'
'-y+1/3, x-y+2/3, z+2/3'
'-x+y+1/3, -x+2/3, z+2/3'
'-x, -y, -z'
'y, -x+y, -z'
'x-y, x, -z'
'-x+2/3, -y+1/3, -z+1/3'
'y+2/3, -x+y+1/3, -z+1/3'
'x-y+2/3, x+1/3, -z+1/3'
'-x+1/3, -y+2/3, -z+2/3'
'y+1/3, -x+y+2/3, -z+2/3'
'x-y+1/3, x+2/3, -z+2/3'

loop_
_atom_site_label
_atom_site_type_symbol
_atom_site_fract_x
_atom_site_fract_y
_atom_site_fract_z
_atom_site_U_iso_or_equiv
_atom_site_adp_type
_atom_site_occupancy
_atom_site_site_symmetry_order
_atom_site_calc_flag
_atom_site_refinement_flags_posn
_atom_site_refinement_flags_adp
_atom_site_refinement_flags_occupancy
_atom_site_disorder_assembly
_atom_site_disorder_group
Ir1A Ir 0.22169(3) 0.15546(2) 0.32265(3) 0.01407(10) Uani 0.706(2) 1 d D . P A 1
H1A H 0.2607(4) 0.1570(2) 0.2701(5) 0.021 Uiso 0.706(2) 1 d D U P A 1
O1A O 0.1387(2) 0.1463(2) 0.4167(3) 0.0366(12) Uani 0.706(2) 1 d D U P A 1
C37A C 0.1694(2) 0.1506(3) 0.3869(2) 0.0258(12) Uani 0.706(2) 1 d D U P A 1
Ir1B Ir 0.23203(5) 0.15804(5) 0.31051(6) 0.01407(10) Uani 0.294(2) 1 d D . P A 2
H1B H 0.1921(4) 0.1557(2) 0.3654(5) 0.021 Uiso 0.294(2) 1 d D U P A 2
O1B O 0.2998(4) 0.1667(4) 0.1978(4) 0.021(2) Uani 0.294(2) 1 d D U P A 2
C37B C 0.2787(4) 0.1624(5) 0.2390(4) 0.020(2) Uani 0.294(2) 1 d D U P A 2
P1 P 0.25670(4) 0.24585(4) 0.30026(5) 0.01727(19) Uani 1 1 d D . . . .
P2 P 0.17624(5) 0.06447(4) 0.31082(5) 0.0206(2) Uani 1 1 d D . . . .
C1 C 0.17059(18) 0.14933(18) 0.2481(2) 0.0219(8) Uani 1 1 d D U . . .
C2 C 0.1808(2) 0.19230(19) 0.2103(2) 0.0252(8) Uani 1 1 d . U . . .
C3 C 0.1453(2) 0.1872(2) 0.1624(2) 0.0315(10) Uani 1 1 d . U . . .
H3 H 0.1525 0.2167 0.1367 0.038 Uiso 1 1 calc R U . . .
C4 C 0.0996(2) 0.1391(2) 0.1525(3) 0.0370(11) Uani 1 1 d . U . . .
H4 H 0.0756 0.1358 0.1201 0.044 Uiso 1 1 calc R U . . .
C5 C 0.0890(2) 0.0962(2) 0.1896(3) 0.0337(10) Uani 1 1 d . U . . .
H5 H 0.0579 0.0633 0.1827 0.040 Uiso 1 1 calc R U . . .
C6 C 0.12428(19) 0.1013(2) 0.2375(2) 0.0268(9) Uani 1 1 d . U . . .
C7 C 0.2314(2) 0.24356(19) 0.2200(2) 0.0253(8) Uani 1 1 d . U . . .
H7A H 0.2250 0.2734 0.2139 0.030 Uiso 1 1 calc R U . . .
H7B H 0.2579 0.2468 0.1884 0.030 Uiso 1 1 calc R U . . .
C8 C 0.1132(2) 0.0545(2) 0.2781(3) 0.0325(10) Uani 1 1 d . U . . .
H8A H 0.0961 0.0219 0.2524 0.039 Uiso 1 1 calc R U . . .
H8B H 0.0891 0.0508 0.3130 0.039 Uiso 1 1 calc R U . . .
C9 C 0.32947(19) 0.2926(2) 0.2938(3) 0.0348(11) Uani 1 1 d . U . . .
C10 C 0.3535(2) 0.3097(3) 0.3601(3) 0.0500(15) Uani 1 1 d . U . . .
H10A H 0.3436 0.2783 0.3861 0.075 Uiso 1 1 calc R U . . .
H10B H 0.3403 0.3311 0.3799 0.075 Uiso 1 1 calc R U . . .
H10C H 0.3920 0.3304 0.3567 0.075 Uiso 1 1 calc R U . . .
C11 C 0.3431(3) 0.3416(3) 0.2528(4) 0.0543(17) Uani 1 1 d . U . . .
H11A H 0.3245 0.3591 0.2693 0.082 Uiso 1 1 calc R U . . .
H11B H 0.3322 0.3306 0.2090 0.082 Uiso 1 1 calc R U . . .
H11C H 0.3812 0.3661 0.2542 0.082 Uiso 1 1 calc R U . . .
C12 C 0.3541(3) 0.2632(3) 0.2621(4) 0.0552(17) Uani 1 1 d . U . . .
H12A H 0.3923 0.2867 0.2584 0.083 Uiso 1 1 calc R U . . .
H12B H 0.3389 0.2516 0.2199 0.083 Uiso 1 1 calc R U . . .
H12C H 0.3470 0.2324 0.2877 0.083 Uiso 1 1 calc R U . . .
C13 C 0.2253(2) 0.27607(19) 0.3500(2) 0.0263(9) Uani 1 1 d . U . . .
C14 C 0.2323(3) 0.2689(3) 0.4205(2) 0.0417(13) Uani 1 1 d . U . . .
H14A H 0.2691 0.2924 0.4327 0.063 Uiso 1 1 calc R U . . .
H14B H 0.2230 0.2322 0.4284 0.063 Uiso 1 1 calc R U . . .
H14C H 0.2093 0.2773 0.4455 0.063 Uiso 1 1 calc R U . . .
C15 C 0.2478(3) 0.3352(2) 0.3368(3) 0.0428(13) Uani 1 1 d . U . . .
H15A H 0.2279 0.3480 0.3611 0.064 Uiso 1 1 calc R U . . .
H15B H 0.2448 0.3405 0.2916 0.064 Uiso 1 1 calc R U . . .
H15C H 0.2849 0.3548 0.3494 0.064 Uiso 1 1 calc R U . . .
C16 C 0.1666(2) 0.2487(2) 0.3326(2) 0.0326(11) Uani 1 1 d . U . . .
H16A H 0.1476 0.2573 0.3643 0.049 Uiso 1 1 calc R U . . .
H16B H 0.1521 0.2105 0.3316 0.049 Uiso 1 1 calc R U . . .
H16C H 0.1625 0.2609 0.2909 0.049 Uiso 1 1 calc R U . . .
C17 C 0.2002(2) 0.0349(2) 0.2498(2) 0.0315(10) Uani 1 1 d . U . . .
C18 C 0.2586(3) 0.0528(3) 0.2627(3) 0.0444(14) Uani 1 1 d . U . . .
H18A H 0.2614 0.0362 0.3017 0.067 Uiso 1 1 calc R U . . .
H18B H 0.2786 0.0912 0.2674 0.067 Uiso 1 1 calc R U . . .
H18C H 0.2729 0.0423 0.2272 0.067 Uiso 1 1 calc R U . . .
C19 C 0.1686(3) -0.0248(2) 0.2431(4) 0.0578(18) Uani 1 1 d . U . . .
H19A H 0.1811 -0.0356 0.2062 0.087 Uiso 1 1 calc R U . . .
H19B H 0.1312 -0.0360 0.2376 0.087 Uiso 1 1 calc R U . . .
H19C H 0.1730 -0.0412 0.2813 0.087 Uiso 1 1 calc R U . . .
C20 C 0.1980(3) 0.0587(3) 0.1847(3) 0.0442(14) Uani 1 1 d . U . . .
H20A H 0.2174 0.0507 0.1531 0.066 Uiso 1 1 calc R U . . .
H20B H 0.2139 0.0970 0.1887 0.066 Uiso 1 1 calc R U . . .
H20C H 0.1611 0.0434 0.1713 0.066 Uiso 1 1 calc R U . . .
C21 C 0.1565(3) 0.0216(3) 0.3836(3) 0.0503(15) Uani 1 1 d . U . . .
C22 C 0.2011(3) 0.0142(3) 0.4069(4) 0.067(2) Uani 1 1 d . U . . .
H22A H 0.2346 0.0471 0.4013 0.101 Uiso 1 1 calc R U . . .
H22B H 0.2018 -0.0140 0.3826 0.101 Uiso 1 1 calc R U . . .
H22C H 0.1959 0.0047 0.4518 0.101 Uiso 1 1 calc R U . . .
C23 C 0.1063(3) -0.0319(3) 0.3731(4) 0.076(3) Uani 1 1 d . U . . .
H23A H 0.0763 -0.0265 0.3662 0.114 Uiso 1 1 calc R U . . .
H23B H 0.0997 -0.0543 0.4104 0.114 Uiso 1 1 calc R U . . .
H23C H 0.1110 -0.0492 0.3359 0.114 Uiso 1 1 calc R U . . .
C24 C 0.1428(3) 0.0479(4) 0.4357(3) 0.072(2) Uani 1 1 d . U . . .
H24A H 0.1173 0.0576 0.4198 0.108 Uiso 1 1 calc R U . . .
H24B H 0.1748 0.0797 0.4496 0.108 Uiso 1 1 calc R U . . .
H24C H 0.1274 0.0236 0.4714 0.108 Uiso 1 1 calc R U . . .
C25 C 0.28002(17) 0.16273(16) 0.3901(2) 0.0201(7) Uani 1 1 d D U . . .
C26 C 0.32748(17) 0.16319(17) 0.3840(2) 0.0210(7) Uani 1 1 d . U . . .
C27 C 0.36904(18) 0.16345(18) 0.3387(2) 0.0234(8) Uani 1 1 d . U . . .
C28 C 0.3851(2) 0.1644(2) 0.2783(2) 0.0304(9) Uani 1 1 d . U . . .
H28 H 0.3641 0.1621 0.2429 0.036 Uiso 1 1 calc R U . . .
C29 C 0.4354(2) 0.1690(2) 0.2712(3) 0.0359(11) Uani 1 1 d . U . . .
H29 H 0.4484 0.1700 0.2298 0.043 Uiso 1 1 calc R U . . .
C30 C 0.4660(2) 0.1720(2) 0.3221(3) 0.0354(11) Uani 1 1 d . U . . .
H30 H 0.4991 0.1743 0.3149 0.042 Uiso 1 1 calc R U . . .
C31 C 0.4495(2) 0.1719(2) 0.3850(3) 0.0325(10) Uani 1 1 d . U . . .
H31 H 0.4706 0.1747 0.4205 0.039 Uiso 1 1 calc R U . . .
C32 C 0.40077(19) 0.16734(18) 0.3910(2) 0.0255(8) Uani 1 1 d . U . . .
C33 C 0.36067(17) 0.16705(17) 0.4352(2) 0.0224(8) Uani 1 1 d . U . . .
C34 C 0.34931(19) 0.17098(18) 0.4969(2) 0.0263(9) Uani 1 1 d . U . . .
H34 H 0.3715 0.1733 0.5310 0.032 Uiso 1 1 calc R U . . .
C35 C 0.30184(19) 0.17134(18) 0.5058(2) 0.0251(8) Uani 1 1 d . U . . .
H35 H 0.2915 0.1743 0.5475 0.030 Uiso 1 1 calc R U . . .
C36 C 0.27007(19) 0.16759(18) 0.4557(2) 0.0241(8) Uani 1 1 d . U . . .
H36 H 0.2387 0.1683 0.4654 0.029 Uiso 1 1 calc R U . . .
C41A C 0.6108 0.2508 0.3626 0.100 Uiso 0.1667 1 d D U P . .
H41A H 0.6135 0.2215 0.3444 0.150 Uiso 0.1667 1 calc R U P . .
H41B H 0.5736 0.2404 0.3671 0.150 Uiso 0.1667 1 calc R U P . .
H41C H 0.6278 0.2597 0.4043 0.150 Uiso 0.1667 1 calc R U P . .
C42A C 0.6386 0.2994 0.3184 0.200 Uiso 0.1667 1 d D U P . .
H42A H 0.6762 0.3099 0.3133 0.240 Uiso 0.1667 1 calc R U P . .
H42B H 0.6218 0.2906 0.2761 0.240 Uiso 0.1667 1 calc R U P . .
C43A C 0.6339 0.3454 0.3479 0.200 Uiso 0.1667 1 d D U P . .
H43A H 0.6179 0.3587 0.3170 0.240 Uiso 0.1667 1 calc R U P . .
H43B H 0.6110 0.3328 0.3858 0.240 Uiso 0.1667 1 calc R U P . .
C44A C 0.6898 0.3900 0.3664 0.200 Uiso 0.1667 1 d D U P . .
H44A H 0.6893 0.4025 0.4098 0.240 Uiso 0.1667 1 calc R U P . .
H44B H 0.7013 0.4202 0.3370 0.240 Uiso 0.1667 1 calc R U P . .
C45A C 0.7284 0.3683 0.3630 0.200 Uiso 0.1667 1 d D U P . .
H45A H 0.7639 0.3962 0.3746 0.300 Uiso 0.1667 1 calc R U P . .
H45B H 0.7289 0.3563 0.3198 0.300 Uiso 0.1667 1 calc R U P . .
H45C H 0.7168 0.3387 0.3924 0.300 Uiso 0.1667 1 calc R U P . .

loop_
_atom_site_aniso_label
_atom_site_aniso_U_11
_atom_site_aniso_U_22
_atom_site_aniso_U_33
_atom_site_aniso_U_23
_atom_site_aniso_U_13
_atom_site_aniso_U_12
Ir1A 0.0151(2) 0.01269(9) 0.0164(2) -0.00199(11) 0.00023(14) 0.00841(12)
O1A 0.033(3) 0.041(3) 0.043(3) 0.006(2) 0.013(2) 0.025(2)
C37A 0.026(3) 0.026(3) 0.027(3) -0.002(2) -0.003(2) 0.014(2)
Ir1B 0.0151(2) 0.01269(9) 0.0164(2) -0.00199(11) 0.00023(14) 0.00841(12)
O1B 0.024(4) 0.026(5) 0.013(4) -0.001(3) -0.001(3) 0.012(4)
C37B 0.022(4) 0.018(4) 0.021(4) -0.002(3) -0.006(3) 0.011(3)
P1 0.0186(5) 0.0141(4) 0.0204(5) 0.0005(4) 0.0022(4) 0.0092(4)
P2 0.0218(5) 0.0149(5) 0.0216(5) -0.0016(4) -0.0028(4) 0.0066(4)
C1 0.0251(18) 0.0251(18) 0.0238(17) -0.0092(14) -0.0093(14) 0.0188(15)
C2 0.035(2) 0.0290(19) 0.0214(17) -0.0078(15) -0.0064(15) 0.0235(16)
C3 0.044(2) 0.040(2) 0.028(2) -0.0090(17) -0.0074(17) 0.0334(19)
C4 0.043(2) 0.047(2) 0.039(2) -0.0166(19) -0.0143(19) 0.035(2)
C5 0.030(2) 0.040(2) 0.040(2) -0.0172(18) -0.0125(18) 0.0242(18)
C6 0.0252(19) 0.0305(19) 0.0310(19) -0.0107(16) -0.0060(15) 0.0186(16)
C7 0.035(2) 0.0278(19) 0.0209(18) 0.0005(15) -0.0014(16) 0.0214(17)
C8 0.027(2) 0.033(2) 0.035(2) -0.0085(18) -0.0032(17) 0.0130(18)
C9 0.0196(19) 0.032(2) 0.051(3) 0.018(2) 0.0043(18) 0.0118(17)
C10 0.025(2) 0.037(3) 0.072(4) 0.011(3) -0.016(3) 0.004(2)
C11 0.035(3) 0.040(3) 0.077(4) 0.033(3) 0.008(3) 0.011(2)
C12 0.037(3) 0.069(4) 0.075(4) 0.032(3) 0.031(3) 0.037(3)
C13 0.034(2) 0.030(2) 0.0270(19) -0.0099(16) -0.0065(16) 0.0244(18)
C14 0.055(3) 0.068(4) 0.027(2) -0.014(2) -0.007(2) 0.050(3)
C15 0.061(3) 0.031(2) 0.052(3) -0.019(2) -0.020(3) 0.035(3)
C16 0.032(2) 0.054(3) 0.027(2) -0.005(2) -0.0022(18) 0.033(2)
C17 0.041(2) 0.033(2) 0.033(2) -0.0167(17) -0.0161(18) 0.0282(19)
C18 0.048(3) 0.062(4) 0.047(3) -0.024(3) -0.018(2) 0.045(3)
C19 0.073(4) 0.035(3) 0.079(4) -0.034(3) -0.044(3) 0.038(3)
C20 0.054(3) 0.076(4) 0.026(2) -0.020(2) -0.011(2) 0.051(3)
C21 0.047(3) 0.043(3) 0.036(2) 0.012(2) -0.005(2) 0.003(2)
C22 0.074(4) 0.052(4) 0.052(4) 0.026(3) -0.018(3) 0.014(3)
C23 0.064(4) 0.051(4) 0.056(4) 0.019(3) -0.013(3) -0.015(3)
C24 0.055(4) 0.081(5) 0.035(3) 0.005(3) 0.015(3) 0.000(3)
C25 0.0225(17) 0.0148(16) 0.0223(17) -0.0002(13) -0.0031(14) 0.0087(14)
C26 0.0210(17) 0.0200(17) 0.0198(16) -0.0004(13) -0.0034(13) 0.0086(14)
C27 0.0210(17) 0.0209(17) 0.0273(18) 0.0017(15) -0.0004(14) 0.0098(15)
C28 0.032(2) 0.031(2) 0.0294(19) 0.0011(17) 0.0024(17) 0.0172(18)
C29 0.036(2) 0.032(2) 0.042(2) 0.0016(19) 0.0106(19) 0.0189(19)
C30 0.025(2) 0.033(2) 0.049(2) 0.0043(19) 0.0083(18) 0.0152(18)
C31 0.025(2) 0.029(2) 0.042(2) 0.0017(18) -0.0044(17) 0.0121(17)
C32 0.0234(18) 0.0217(18) 0.0303(19) 0.0005(15) -0.0030(15) 0.0105(15)
C33 0.0206(17) 0.0187(17) 0.0250(17) 0.0006(14) -0.0055(14) 0.0076(14)
C34 0.0253(19) 0.0223(18) 0.0227(17) 0.0028(15) -0.0068(15) 0.0055(15)
C35 0.030(2) 0.0209(18) 0.0184(17) -0.0002(14) -0.0010(15) 0.0080(16)
C36 0.0263(19) 0.0210(18) 0.0249(18) -0.0047(15) -0.0020(15) 0.0117(15)

loop_
_atom_type_symbol
_atom_type_description
_atom_type_scat_dispersion_real
_atom_type_scat_dispersion_imag
_atom_type_scat_source
C C 0.0033 0.0016 'International Tables Vol C Tables 4.2.6.8 and 6.1.1.4'
H H 0.0000 0.0000 'International Tables Vol C Tables 4.2.6.8 and 6.1.1.4'
O O 0.0106 0.0060 'International Tables Vol C Tables 4.2.6.8 and 6.1.1.4'
P P 0.1023 0.0942 'International Tables Vol C Tables 4.2.6.8 and 6.1.1.4'
Ir Ir -1.4442 7.9887 'International Tables Vol C Tables 4.2.6.8 and 6.1.1.4'

loop_
_geom_angle_atom_site_label_1
_geom_angle_atom_site_label_2
_geom_angle_atom_site_label_3
_geom_angle
C37A Ir1A C1 90.9(2)
C37A Ir1A C25 95.7(2)
C1 Ir1A C25 173.41(17)
C37A Ir1A P2 90.7(2)
C1 Ir1A P2 81.21(12)
C25 Ir1A P2 98.98(11)
C37A Ir1A P1 96.0(2)
C1 Ir1A P1 80.69(13)
C25 Ir1A P1 98.26(11)
P2 Ir1A P1 160.79(5)
C37A Ir1A H1A 177.2(4)
C1 Ir1A H1A 87.1(5)
C25 Ir1A H1A 86.3(5)
P2 Ir1A H1A 87.1(2)
P1 Ir1A H1A 85.7(2)
O1A C37A Ir1A 173.6(7)
C37B Ir1B C1 92.8(4)
C37B Ir1B C25 100.5(4)
C1 Ir1B C25 166.52(18)
C37B Ir1B P1 92.0(4)
C1 Ir1B P1 81.44(13)
C25 Ir1B P1 99.89(12)
C37B Ir1B P2 97.4(4)
C1 Ir1B P2 79.22(13)
C25 Ir1B P2 96.97(12)
P1 Ir1B P2 158.84(7)
C37B Ir1B H1B 176.2(6)
C1 Ir1B H1B 83.7(4)
C25 Ir1B H1B 83.0(4)
P1 Ir1B H1B 86.1(2)
P2 Ir1B H1B 83.4(2)
O1B C37B Ir1B 171.3(13)
C7 P1 C9 104.5(2)
C7 P1 C13 104.5(2)
C9 P1 C13 110.0(3)
C7 P1 Ir1B 98.62(16)
C9 P1 Ir1B 115.36(18)
C13 P1 Ir1B 121.11(17)
C7 P1 Ir1A 101.70(16)
C9 P1 Ir1A 122.06(17)
C13 P1 Ir1A 112.00(17)
C8 P2 C17 104.2(2)
C8 P2 C21 104.5(3)
C17 P2 C21 108.4(3)
C8 P2 Ir1A 100.05(17)
C17 P2 Ir1A 118.17(19)
C21 P2 Ir1A 119.1(2)
C8 P2 Ir1B 103.60(18)
C17 P2 Ir1B 109.20(19)
C21 P2 Ir1B 124.9(2)
C2 C1 C6 118.7(4)
C2 C1 Ir1A 121.8(3)
C6 C1 Ir1A 119.5(3)
C2 C1 Ir1B 117.2(3)
C6 C1 Ir1B 123.5(3)
C1 C2 C3 120.3(5)
C1 C2 C7 118.9(4)
C3 C2 C7 120.7(4)
C4 C3 C2 120.1(5)
C4 C3 H3 119.9
C2 C3 H3 119.9
C5 C4 C3 120.2(5)
C5 C4 H4 119.9
C3 C4 H4 119.9
C4 C5 C6 119.8(5)
C4 C5 H5 120.1
C6 C5 H5 120.1
C1 C6 C5 121.0(5)
C1 C6 C8 118.9(4)
C5 C6 C8 120.2(5)
C2 C7 P1 109.9(3)
C2 C7 H7A 109.7
P1 C7 H7A 109.7
C2 C7 H7B 109.7
P1 C7 H7B 109.7
H7A C7 H7B 108.2
C6 C8 P2 109.0(3)
C6 C8 H8A 109.9
P2 C8 H8A 109.9
C6 C8 H8B 109.9
P2 C8 H8B 109.9
H8A C8 H8B 108.3
C12 C9 C10 108.3(5)
C12 C9 C11 107.6(5)
C10 C9 C11 110.2(5)
C12 C9 P1 107.8(4)
C10 C9 P1 109.9(4)
C11 C9 P1 112.9(4)
C9 C10 H10A 109.5
C9 C10 H10B 109.5
H10A C10 H10B 109.5
C9 C10 H10C 109.5
H10A C10 H10C 109.5
H10B C10 H10C 109.5
C9 C11 H11A 109.5
C9 C11 H11B 109.5
H11A C11 H11B 109.5
C9 C11 H11C 109.5
H11A C11 H11C 109.5
H11B C11 H11C 109.5
C9 C12 H12A 109.5
C9 C12 H12B 109.5
H12A C12 H12B 109.5
C9 C12 H12C 109.5
H12A C12 H12C 109.5
H12B C12 H12C 109.5
C14 C13 C16 110.7(5)
C14 C13 C15 108.6(4)
C16 C13 C15 106.4(4)
C14 C13 P1 110.3(3)
C16 C13 P1 107.7(3)
C15 C13 P1 113.1(4)
C13 C14 H14A 109.5
C13 C14 H14B 109.5
H14A C14 H14B 109.5
C13 C14 H14C 109.5
H14A C14 H14C 109.5
H14B C14 H14C 109.5
C13 C15 H15A 109.5
C13 C15 H15B 109.5
H15A C15 H15B 109.5
C13 C15 H15C 109.5
H15A C15 H15C 109.5
H15B C15 H15C 109.5
C13 C16 H16A 109.5
C13 C16 H16B 109.5
H16A C16 H16B 109.5
C13 C16 H16C 109.5
H16A C16 H16C 109.5
H16B C16 H16C 109.5
C19 C17 C18 110.0(5)
C19 C17 C20 107.1(5)
C18 C17 C20 107.0(5)
C19 C17 P2 116.1(5)
C18 C17 P2 109.2(3)
C20 C17 P2 106.9(3)
C17 C18 H18A 109.5
C17 C18 H18B 109.5
H18A C18 H18B 109.5
C17 C18 H18C 109.5
H18A C18 H18C 109.5
H18B C18 H18C 109.5
C17 C19 H19A 109.5
C17 C19 H19B 109.5
H19A C19 H19B 109.5
C17 C19 H19C 109.5
H19A C19 H19C 109.5
H19B C19 H19C 109.5
C17 C20 H20A 109.5
C17 C20 H20B 109.5
H20A C20 H20B 109.5
C17 C20 H20C 109.5
H20A C20 H20C 109.5
H20B C20 H20C 109.5
C24 C21 C22 107.9(6)
C24 C21 C23 105.3(7)
C22 C21 C23 110.8(7)
C24 C21 P2 109.0(5)
C22 C21 P2 111.2(5)
C23 C21 P2 112.3(5)
C21 C22 H22A 109.5
C21 C22 H22B 109.5
H22A C22 H22B 109.5
C21 C22 H22C 109.5
H22A C22 H22C 109.5
H22B C22 H22C 109.5
C21 C23 H23A 109.5
C21 C23 H23B 109.5
H23A C23 H23B 109.5
C21 C23 H23C 109.5
H23A C23 H23C 109.5
H23B C23 H23C 109.5
C21 C24 H24A 109.5
C21 C24 H24B 109.5
H24A C24 H24B 109.5
C21 C24 H24C 109.5
H24A C24 H24C 109.5
H24B C24 H24C 109.5
C26 C25 C36 109.9(4)
C26 C25 Ir1B 123.1(3)
C36 C25 Ir1B 127.0(3)
C26 C25 Ir1A 132.9(3)
C36 C25 Ir1A 117.3(3)
C25 C26 C33 124.8(4)
C25 C26 C27 147.0(4)
C33 C26 C27 88.1(3)
C28 C27 C32 121.8(4)
C28 C27 C26 148.0(4)
C32 C27 C26 90.0(4)
C27 C28 C29 115.8(5)
C27 C28 H28 122.1
C29 C28 H28 122.1
C30 C29 C28 122.4(5)
C30 C29 H29 118.8
C28 C29 H29 118.8
C29 C30 C31 121.7(5)
C29 C30 H30 119.1
C31 C30 H30 119.1
C32 C31 C30 115.2(5)
C32 C31 H31 122.4
C30 C31 H31 122.4
C31 C32 C27 123.1(5)
C31 C32 C33 146.5(5)
C27 C32 C33 90.3(4)
C34 C33 C26 123.3(4)
C34 C33 C32 145.0(4)
C26 C33 C32 91.6(4)
C33 C34 C35 114.3(4)
C33 C34 H34 122.9
C35 C34 H34 122.9
C36 C35 C34 121.9(4)
C36 C35 H35 119.1
C34 C35 H35 119.1
C35 C36 C25 125.9(4)
C35 C36 H36 117.1
C25 C36 H36 117.1
C42A C41A H41A 109.5
C42A C41A H41B 109.5
H41A C41A H41B 109.5
C42A C41A H41C 109.5
H41A C41A H41C 109.5
H41B C41A H41C 109.5
C43A C42A C41A 108.757(16)
C43A C42A H42A 109.9
C41A C42A H42A 109.9
C43A C42A H42B 109.9
C41A C42A H42B 109.9
H42A C42A H42B 108.3
C44A C43A C42A 108.664(2)
C44A C43A H43A 110.0
C42A C43A H43A 110.0
C44A C43A H43B 110.0
C42A C43A H43B 110.0
H43A C43A H43B 108.3
C43A C44A C45A 108.700(1)
C43A C44A H44A 109.9
C45A C44A H44A 109.9
C43A C44A H44B 109.9
C45A C44A H44B 109.9
H44A C44A H44B 108.3
C44A C45A H45A 109.5
C44A C45A H45B 109.5
H45A C45A H45B 109.5
C44A C45A H45C 109.5
H45A C45A H45C 109.5
H45B C45A H45C 109.5

loop_
_geom_bond_atom_site_label_1
_geom_bond_atom_site_label_2
_geom_bond_distance
Ir1A C37A 1.9983(11)
Ir1A C1 2.119(4)
Ir1A C25 2.153(4)
Ir1A P2 2.3220(13)
Ir1A P1 2.3604(12)
Ir1A H1A 1.578(9)
O1A C37A 1.053(5)
Ir1B C37B 1.9994(11)
Ir1B C1 2.142(4)
Ir1B C25 2.152(4)
Ir1B P1 2.3081(17)
Ir1B P2 2.3885(17)
Ir1B H1B 1.623(9)
O1B C37B 1.039(7)
P1 C7 1.839(5)
P1 C9 1.876(5)
P1 C13 1.885(4)
P2 C8 1.854(5)
P2 C17 1.875(5)
P2 C21 1.885(6)
C1 C2 1.391(6)
C1 C6 1.400(7)
C2 C3 1.404(7)
C2 C7 1.506(7)
C3 C4 1.392(8)
C3 H3 0.9500
C4 C5 1.377(8)
C4 H4 0.9500
C5 C6 1.401(7)
C5 H5 0.9500
C6 C8 1.507(8)
C7 H7A 0.9900
C7 H7B 0.9900
C8 H8A 0.9900
C8 H8B 0.9900
C9 C12 1.527(9)
C9 C10 1.536(9)
C9 C11 1.549(8)
C10 H10A 0.9800
C10 H10B 0.9800
C10 H10C 0.9800
C11 H11A 0.9800
C11 H11B 0.9800
C11 H11C 0.9800
C12 H12A 0.9800
C12 H12B 0.9800
C12 H12C 0.9800
C13 C14 1.532(7)
C13 C16 1.535(7)
C13 C15 1.540(7)
C14 H14A 0.9800
C14 H14B 0.9800
C14 H14C 0.9800
C15 H15A 0.9800
C15 H15B 0.9800
C15 H15C 0.9800
C16 H16A 0.9800
C16 H16B 0.9800
C16 H16C 0.9800
C17 C19 1.522(8)
C17 C18 1.542(8)
C17 C20 1.558(8)
C18 H18A 0.9800
C18 H18B 0.9800
C18 H18C 0.9800
C19 H19A 0.9800
C19 H19B 0.9800
C19 H19C 0.9800
C20 H20A 0.9800
C20 H20B 0.9800
C20 H20C 0.9800
C21 C24 1.508(11)
C21 C22 1.511(11)
C21 C23 1.538(9)
C22 H22A 0.9800
C22 H22B 0.9800
C22 H22C 0.9800
C23 H23A 0.9800
C23 H23B 0.9800
C23 H23C 0.9800
C24 H24A 0.9800
C24 H24B 0.9800
C24 H24C 0.9800
C25 C26 1.390(6)
C25 C36 1.438(6)
C26 C33 1.421(6)
C26 C27 1.546(6)
C27 C28 1.355(7)
C27 C32 1.413(6)
C28 C29 1.418(7)
C28 H28 0.9500
C29 C30 1.373(8)
C29 H29 0.9500
C30 C31 1.412(8)
C30 H30 0.9500
C31 C32 1.372(7)
C31 H31 0.9500
C32 C33 1.498(7)
C33 C34 1.364(7)
C34 C35 1.409(7)
C34 H34 0.9500
C35 C36 1.376(6)
C35 H35 0.9500
C36 H36 0.9500
C41A C42A 1.5514(3)
C41A H41A 0.9800
C41A H41B 0.9800
C41A H41C 0.9800
C42A C43A 1.5505(3)
C42A H42A 0.9900
C42A H42B 0.9900
C43A C44A 1.5499(3)
C43A H43A 0.9900
C43A H43B 0.9900
C44A C45A 1.5533(4)
C44A H44A 0.9900
C44A H44B 0.9900
C45A H45A 0.9800
C45A H45B 0.9800
C45A H45C 0.9800

loop_
_geom_torsion_atom_site_label_1
_geom_torsion_atom_site_label_2
_geom_torsion_atom_site_label_3
_geom_torsion_atom_site_label_4
_geom_torsion
C6 C1 C2 C3 -0.3(7)
Ir1A C1 C2 C3 -178.1(3)
Ir1B C1 C2 C3 171.5(3)
C6 C1 C2 C7 -178.1(4)
Ir1A C1 C2 C7 4.1(6)
Ir1B C1 C2 C7 -6.3(5)
C1 C2 C3 C4 0.0(7)
C7 C2 C3 C4 177.7(4)
C2 C3 C4 C5 0.0(8)
C3 C4 C5 C6 0.3(8)
C2 C1 C6 C5 0.6(7)
Ir1A C1 C6 C5 178.5(4)
Ir1B C1 C6 C5 -170.7(4)
C2 C1 C6 C8 179.5(4)
Ir1A C1 C6 C8 -2.5(6)
Ir1B C1 C6 C8 8.3(6)
C4 C5 C6 C1 -0.6(7)
C4 C5 C6 C8 -179.6(5)
C1 C2 C7 P1 -22.5(5)
C3 C2 C7 P1 159.7(4)
C9 P1 C7 C2 155.0(3)
C13 P1 C7 C2 -89.5(3)
Ir1B P1 C7 C2 35.9(3)
Ir1A P1 C7 C2 27.2(3)
C1 C6 C8 P2 -22.9(5)
C5 C6 C8 P2 156.0(4)
C17 P2 C8 C6 -89.3(4)
C21 P2 C8 C6 157.0(4)
Ir1A P2 C8 C6 33.3(3)
Ir1B P2 C8 C6 24.9(4)
C7 P1 C9 C12 -77.1(4)
C13 P1 C9 C12 171.3(4)
Ir1B P1 C9 C12 30.0(5)
Ir1A P1 C9 C12 37.1(5)
C7 P1 C9 C10 165.0(4)
C13 P1 C9 C10 53.4(4)
Ir1B P1 C9 C10 -87.9(4)
Ir1A P1 C9 C10 -80.8(4)
C7 P1 C9 C11 41.6(5)
C13 P1 C9 C11 -70.0(5)
Ir1B P1 C9 C11 148.7(4)
Ir1A P1 C9 C11 155.7(4)
C7 P1 C13 C14 166.8(4)
C9 P1 C13 C14 -81.6(4)
Ir1B P1 C13 C14 57.1(4)
Ir1A P1 C13 C14 57.5(4)
C7 P1 C13 C16 45.9(4)
C9 P1 C13 C16 157.5(3)
Ir1B P1 C13 C16 -63.7(4)
Ir1A P1 C13 C16 -63.3(4)
C7 P1 C13 C15 -71.3(4)
C9 P1 C13 C15 40.3(4)
Ir1B P1 C13 C15 179.1(3)
Ir1A P1 C13 C15 179.5(3)
C8 P2 C17 C19 -69.2(4)
C21 P2 C17 C19 41.7(5)
Ir1A P2 C17 C19 -179.0(3)
Ir1B P2 C17 C19 -179.3(4)
C8 P2 C17 C18 165.7(4)
C21 P2 C17 C18 -83.4(5)
Ir1A P2 C17 C18 55.9(4)
Ir1B P2 C17 C18 55.6(4)
C8 P2 C17 C20 50.3(4)
C21 P2 C17 C20 161.1(4)
Ir1A P2 C17 C20 -59.6(4)
Ir1B P2 C17 C20 -59.9(4)
C8 P2 C21 C24 -75.6(5)
C17 P2 C21 C24 173.8(5)
Ir1A P2 C21 C24 34.9(6)
Ir1B P2 C21 C24 42.9(6)
C8 P2 C21 C22 165.6(5)
C17 P2 C21 C22 55.0(6)
Ir1A P2 C21 C22 -83.9(6)
Ir1B P2 C21 C22 -75.9(6)
C8 P2 C21 C23 40.8(7)
C17 P2 C21 C23 -69.9(7)
Ir1A P2 C21 C23 151.3(6)
Ir1B P2 C21 C23 159.3(6)
C36 C25 C26 C33 0.9(6)
Ir1B C25 C26 C33 179.0(3)
Ir1A C25 C26 C33 -178.2(3)
C36 C25 C26 C27 -174.9(6)
Ir1B C25 C26 C27 3.2(9)
Ir1A C25 C26 C27 6.0(10)
C25 C26 C27 C28 2.0(13)
C33 C26 C27 C28 -174.5(8)
C25 C26 C27 C32 176.5(7)
C33 C26 C27 C32 -0.1(4)
C32 C27 C28 C29 0.6(7)
C26 C27 C28 C29 174.1(7)
C27 C28 C29 C30 0.3(8)
C28 C29 C30 C31 -1.4(9)
C29 C30 C31 C32 1.4(8)
C30 C31 C32 C27 -0.5(7)
C30 C31 C32 C33 -175.3(7)
C28 C27 C32 C31 -0.5(7)
C26 C27 C32 C31 -177.1(5)
C28 C27 C32 C33 176.6(5)
C26 C27 C32 C33 0.1(3)
C25 C26 C33 C34 -0.3(7)
C27 C26 C33 C34 177.5(4)
C25 C26 C33 C32 -177.7(4)
C27 C26 C33 C32 0.1(3)
C31 C32 C33 C34 -0.6(13)
C27 C32 C33 C34 -176.3(7)
C31 C32 C33 C26 175.6(8)
C27 C32 C33 C26 -0.1(4)
C26 C33 C34 C35 -0.5(7)
C32 C33 C34 C35 175.0(6)
C33 C34 C35 C36 0.5(7)
C34 C35 C36 C25 0.3(7)
C26 C25 C36 C35 -1.0(6)
Ir1B C25 C36 C35 -178.9(4)
Ir1A C25 C36 C35 178.3(4)
C41A C42A C43A C44A 114.204(12)
C42A C43A C44A C45A -12.571(4)
